data_7216492
loop_
_publ_author_name
'Ramon, Ga\"elle'
'Davies, Kate'
'Nassimbeni, Luigi R.'

_publ_section_title
;
 Structures of benzoic acids with substituted pyridines and quinolines:
 salt versus co-crystal formation
;
_journal_issue 26
_journal_name_full CrystEngComm
_journal_page_first 5802
_journal_paper_doi 10.1039/c3ce41963k
_journal_volume 16
_journal_year 2014
_chemical_absolute_configuration unknown
_chemical_formula_moiety 'C7 H7 N O2, C7 H8 N2 O'
_chemical_formula_sum 'C14 H15 N3 O3'
_chemical_formula_weight 273.29
_chemical_melting_point ?
_chemical_name_common none
_chemical_name_systematic
; 
4-aminobenzoic acid + 2-acetaminopyridine  
;
_space_group_IT_number 33
_symmetry_cell_setting orthorhombic
_symmetry_space_group_name_Hall 'P 2c -2n'
_symmetry_space_group_name_H-M 'P n a 21'
_atom_sites_solution_hydrogens geom
_atom_sites_solution_primary direct
_atom_sites_solution_secondary difmap
_audit_creation_method SHELXL-97
_cell_angle_alpha 90.00
_cell_angle_beta 90.00
_cell_angle_gamma 90.00
_cell_formula_units_Z 4
_cell_length_a 14.8642(11)
_cell_length_b 18.5544(15)
_cell_length_c 4.7094(4)
_cell_measurement_reflns_used 12991
_cell_measurement_temperature 173(2)
_cell_measurement_theta_max 25.21
_cell_measurement_theta_min 1.76
_cell_volume 1298.84(18)
_computing_cell_refinement 'SAINT (7.60a, Bruker AXS Inc., Madison, WI, USA, 2006)'
_computing_data_collection 'SAINT (7.60a, Bruker AXS Inc., Madison, WI, USA, 2006)'
_computing_data_reduction 'SAINT (7.60a, Bruker AXS Inc., Madison, WI, USA, 2006)'
_computing_molecular_graphics 'X-Seed (Barbour, 2001)'
_computing_publication_material 'SHELXL-97 (Sheldrick, 2001)'
_computing_structure_refinement 'SHELXL-97 (Sheldrick, 1997)'
_computing_structure_solution 'SHELXS-97 (Sheldrick, 1997)'
_diffrn_ambient_temperature 173(2)
_diffrn_measured_fraction_theta_full 0.994
_diffrn_measured_fraction_theta_max 0.994
_diffrn_measurement_device_type 'Bruker Kappa Duo Apex II Diffractometer'
_diffrn_measurement_method '0.5\% \f scans and \w scans'
_diffrn_radiation_monochromator graphite
_diffrn_radiation_source 'fine-focus sealed tube'
_diffrn_radiation_type MoK\a
_diffrn_radiation_wavelength 0.71073
_diffrn_reflns_av_R_equivalents 0.0469
_diffrn_reflns_av_sigmaI/netI 0.0344
_diffrn_reflns_limit_h_max 17
_diffrn_reflns_limit_h_min -17
_diffrn_reflns_limit_k_max 22
_diffrn_reflns_limit_k_min -22
_diffrn_reflns_limit_l_max 5
_diffrn_reflns_limit_l_min -5
_diffrn_reflns_number 12991
_diffrn_reflns_theta_full 25.21
_diffrn_reflns_theta_max 25.21
_diffrn_reflns_theta_min 1.76
_diffrn_standards_decay_% 0
_diffrn_standards_interval_count 0
_diffrn_standards_interval_time 0
_diffrn_standards_number 0
_exptl_absorpt_coefficient_mu 0.101
_exptl_absorpt_correction_T_max 0.9851
_exptl_absorpt_correction_T_min 0.9831
_exptl_absorpt_correction_type multi-scan
_exptl_absorpt_process_details DENZO-SMN
_exptl_crystal_colour colourless
_exptl_crystal_density_diffrn 1.398
_exptl_crystal_density_meas ?
_exptl_crystal_density_method 'not measured'
_exptl_crystal_description blocks
_exptl_crystal_F_000 576
_exptl_crystal_size_max 0.17
_exptl_crystal_size_mid 0.15
_exptl_crystal_size_min 0.15
_refine_diff_density_max 0.121
_refine_diff_density_min -0.194
_refine_diff_density_rms 0.036
_refine_ls_abs_structure_details 'Flack H D (1983), Acta Cryst. A39, 876-881'
_refine_ls_extinction_coef 0
_refine_ls_extinction_method none
_refine_ls_goodness_of_fit_ref 1.036
_refine_ls_hydrogen_treatment mixed
_refine_ls_matrix_type full
_refine_ls_number_parameters 198
_refine_ls_number_reflns 2330
_refine_ls_number_restraints 1
_refine_ls_restrained_S_all 1.036
_refine_ls_R_factor_all 0.0422
_refine_ls_R_factor_gt 0.0329
_refine_ls_shift/su_max 0.000
_refine_ls_shift/su_mean 0.000
_refine_ls_structure_factor_coef Fsqd
_refine_ls_weighting_details 'calc w=1/[\s^2^(Fo^2^)+(0.0439P)^2^+0.0661P] where P=(Fo^2^+2Fc^2^)/3'
_refine_ls_weighting_scheme calc
_refine_ls_wR_factor_gt 0.0742
_refine_ls_wR_factor_ref 0.0788
_reflns_number_gt 2032
_reflns_number_total 2330
_reflns_threshold_expression >2sigma(I)
_cod_data_source_file c3ce41963k.txt
_cod_data_source_block data(I)-CCDC963007
_cod_depositor_comments
;
The following automatic conversions were performed:

'_chemical_melting_point' value 'none' was changed to '?' - the value
is undefined or not given.

'_symmetry_cell_setting' value
'Orthorhombic' changed to 'orthorhombic' according to
/usr/data/users/saulius/crontab/automatic-downloads/rss-feeds/RSC/lib/dictionaries/cif_core.dic
dictionary named 'cif_core.dic' version 2.4.2 from 2011-04-26.

Automatic conversion script
Id: cif_fix_values 2281 2013-09-26 08:29:07Z andrius 

 Adding full bibliography for 7216492--7216505.cif.

The following automatic conversions were performed:

'_exptl_crystal_density_meas' value 'not measured' was changed to '?'
- the value is perceived as not measured.

Automatic conversion script
Id: cif_fix_values 3008 2015-01-20 13:52:24Z robertas 
;
_cod_original_sg_symbol_H-M Pna21
_cod_database_code 7216492

loop_
_symmetry_equiv_pos_as_xyz
'x, y, z'
'-x, -y, z+1/2'
'-x+1/2, y+1/2, z+1/2'
'x+1/2, -y+1/2, z'

loop_
_atom_site_label
_atom_site_type_symbol
_atom_site_fract_x
_atom_site_fract_y
_atom_site_fract_z
_atom_site_U_iso_or_equiv
_atom_site_adp_type
_atom_site_occupancy
_atom_site_symmetry_multiplicity
_atom_site_calc_flag
_atom_site_refinement_flags
O2A O 0.32546(8) 0.69922(6) 0.4111(3) 0.0296(3) Uani 1 1 d .
O1A O 0.36752(9) 0.58407(7) 0.3611(3) 0.0305(3) Uani 1 1 d .
N1B N 0.48608(10) 0.63021(8) -0.0343(3) 0.0265(4) Uani 1 1 d .
N2B N 0.43294(10) 0.74616(8) -0.0557(4) 0.0269(4) Uani 1 1 d .
N1A N 0.04776(11) 0.54845(11) 1.2534(4) 0.0329(4) Uani 1 1 d .
H4 H 0.0252(17) 0.5849(14) 1.391(6) 0.064(8) Uiso 1 1 d .
H2 H 0.3992(15) 0.7308(11) 0.092(6) 0.044(6) Uiso 1 1 d .
H3 H 0.0496(13) 0.5027(13) 1.336(5) 0.045(7) Uiso 1 1 d .
H1 H 0.4066(18) 0.6057(16) 0.219(7) 0.082(9) Uiso 1 1 d .
C4 C 0.31709(11) 0.63573(9) 0.4776(4) 0.0242(4) Uani 1 1 d .
C5 C 0.20074(13) 0.66134(10) 0.8354(4) 0.0280(4) Uani 1 1 d .
H5 H 0.2115 0.7112 0.8033 0.034 Uiso 1 1 calc R
O1B O 0.44885(10) 0.83851(8) -0.3756(3) 0.0382(4) Uani 1 1 d .
C8 C 0.25165(12) 0.61050(10) 0.6877(4) 0.0228(4) Uani 1 1 d .
C9 C 0.11770(12) 0.56819(10) 1.0772(4) 0.0265(4) Uani 1 1 d .
C10 C 0.16975(12) 0.51704(10) 0.9337(4) 0.0277(4) Uani 1 1 d .
H10 H 0.1598 0.4672 0.9682 0.033 Uiso 1 1 calc R
C11 C 0.55513(13) 0.70804(11) -0.3782(5) 0.0328(5) Uani 1 1 d .
H11 H 0.5583 0.7538 -0.4679 0.039 Uiso 1 1 calc R
C13 C 0.13544(13) 0.64112(10) 1.0260(4) 0.0283(5) Uani 1 1 d .
H13 H 0.1020 0.6770 1.1240 0.034 Uiso 1 1 calc R
C14 C 0.41185(13) 0.81201(10) -0.1676(4) 0.0298(5) Uani 1 1 d .
C15 C 0.49311(12) 0.69476(10) -0.1616(4) 0.0250(4) Uani 1 1 d .
C16 C 0.23504(12) 0.53761(10) 0.7435(4) 0.0258(4) Uani 1 1 d .
H16 H 0.2694 0.5018 0.6484 0.031 Uiso 1 1 calc R
C17 C 0.60647(13) 0.58596(11) -0.3260(5) 0.0335(5) Uani 1 1 d .
H17 H 0.6453 0.5475 -0.3777 0.040 Uiso 1 1 calc R
C18 C 0.54247(13) 0.57790(10) -0.1165(5) 0.0303(5) Uani 1 1 d .
H18 H 0.5381 0.5324 -0.0248 0.036 Uiso 1 1 calc R
C19 C 0.33736(14) 0.84953(11) -0.0133(5) 0.0378(5) Uani 1 1 d .
H19A H 0.3506 0.9012 -0.0016 0.057 Uiso 1 1 calc R
H19B H 0.3320 0.8296 0.1787 0.057 Uiso 1 1 calc R
H19C H 0.2807 0.8424 -0.1159 0.057 Uiso 1 1 calc R
C20 C 0.61175(13) 0.65255(11) -0.4580(5) 0.0355(5) Uani 1 1 d .
H20 H 0.6546 0.6601 -0.6045 0.043 Uiso 1 1 calc R

loop_
_atom_site_aniso_label
_atom_site_aniso_U_11
_atom_site_aniso_U_22
_atom_site_aniso_U_33
_atom_site_aniso_U_23
_atom_site_aniso_U_13
_atom_site_aniso_U_12
O2A 0.0341(7) 0.0235(7) 0.0311(8) 0.0017(6) 0.0019(6) -0.0021(5)
O1A 0.0338(7) 0.0257(7) 0.0321(8) 0.0038(6) 0.0071(7) 0.0031(6)
N1B 0.0284(8) 0.0246(8) 0.0266(9) 0.0008(7) -0.0001(8) 0.0000(6)
N2B 0.0300(8) 0.0260(8) 0.0248(9) 0.0025(7) 0.0019(8) 0.0012(7)
N1A 0.0307(9) 0.0374(10) 0.0307(10) 0.0017(9) 0.0068(8) -0.0027(8)
C4 0.0230(9) 0.0274(10) 0.0223(11) -0.0018(8) -0.0062(8) -0.0005(8)
C5 0.0303(10) 0.0246(9) 0.0290(11) 0.0000(9) -0.0039(9) 0.0006(8)
O1B 0.0420(8) 0.0367(8) 0.0359(9) 0.0131(7) -0.0011(7) -0.0018(6)
C8 0.0219(9) 0.0248(9) 0.0217(10) 0.0013(8) -0.0041(8) 0.0003(7)
C9 0.0242(10) 0.0318(10) 0.0234(10) 0.0019(8) -0.0053(9) -0.0005(8)
C10 0.0310(10) 0.0244(9) 0.0278(11) 0.0025(9) -0.0024(9) -0.0019(8)
C11 0.0332(11) 0.0348(10) 0.0303(11) 0.0045(9) 0.0019(10) -0.0059(9)
C13 0.0271(10) 0.0290(10) 0.0289(12) -0.0047(8) -0.0003(9) 0.0036(8)
C14 0.0309(10) 0.0277(10) 0.0306(11) 0.0037(9) -0.0087(10) -0.0025(8)
C15 0.0250(9) 0.0279(10) 0.0220(10) -0.0026(8) -0.0028(8) -0.0027(8)
C16 0.0274(10) 0.0244(10) 0.0254(10) -0.0005(8) -0.0008(9) 0.0033(8)
C17 0.0308(10) 0.0342(11) 0.0355(13) -0.0060(10) 0.0012(10) 0.0014(9)
C18 0.0327(10) 0.0276(10) 0.0306(12) -0.0012(9) -0.0003(10) -0.0003(8)
C19 0.0418(12) 0.0297(10) 0.0418(14) 0.0030(10) -0.0019(11) 0.0045(9)
C20 0.0300(11) 0.0443(12) 0.0323(12) -0.0031(9) 0.0071(10) -0.0057(9)

loop_
_atom_type_symbol
_atom_type_description
_atom_type_scat_dispersion_real
_atom_type_scat_dispersion_imag
_atom_type_scat_source
C C 0.0033 0.0016 'International Tables Vol C Tables 4.2.6.8 and 6.1.1.4'
H H 0.0000 0.0000 'International Tables Vol C Tables 4.2.6.8 and 6.1.1.4'
N N 0.0061 0.0033 'International Tables Vol C Tables 4.2.6.8 and 6.1.1.4'
O O 0.0106 0.0060 'International Tables Vol C Tables 4.2.6.8 and 6.1.1.4'

loop_
_geom_angle_atom_site_label_1
_geom_angle_atom_site_label_2
_geom_angle_atom_site_label_3
_geom_angle
C4 O1A H1 108.8(17)
C18 N1B C15 117.93(16)
C14 N2B C15 128.20(18)
C14 N2B H2 116.8(14)
C15 N2B H2 114.5(14)
C9 N1A H4 117.7(15)
C9 N1A H3 118.0(13)
H4 N1A H3 111(2)
O2A C4 O1A 121.89(17)
O2A C4 C8 123.20(16)
O1A C4 C8 114.91(15)
C13 C5 C8 121.61(17)
C13 C5 H5 119.2
C8 C5 H5 119.2
C5 C8 C16 117.66(17)
C5 C8 C4 118.75(16)
C16 C8 C4 123.56(17)
N1A C9 C10 121.81(17)
N1A C9 C13 120.15(18)
C10 C9 C13 117.95(17)
C16 C10 C9 121.12(17)
C16 C10 H10 119.4
C9 C10 H10 119.4
C20 C11 C15 117.98(19)
C20 C11 H11 121.0
C15 C11 H11 121.0
C5 C13 C9 120.63(18)
C5 C13 H13 119.7
C9 C13 H13 119.7
O1B C14 N2B 124.30(18)
O1B C14 C19 122.22(17)
N2B C14 C19 113.48(18)
N1B C15 C11 122.31(17)
N1B C15 N2B 113.51(17)
C11 C15 N2B 124.18(18)
C10 C16 C8 121.00(17)
C10 C16 H16 119.5
C8 C16 H16 119.5
C18 C17 C20 117.20(18)
C18 C17 H17 121.4
C20 C17 H17 121.4
N1B C18 C17 124.04(18)
N1B C18 H18 118.0
C17 C18 H18 118.0
C14 C19 H19A 109.5
C14 C19 H19B 109.5
H19A C19 H19B 109.5
C14 C19 H19C 109.5
H19A C19 H19C 109.5
H19B C19 H19C 109.5
C11 C20 C17 120.5(2)
C11 C20 H20 119.7
C17 C20 H20 119.7

loop_
_geom_bond_atom_site_label_1
_geom_bond_atom_site_label_2
_geom_bond_distance
O2A C4 1.225(2)
O1A C4 1.335(2)
O1A H1 0.97(3)
N1B C18 1.340(2)
N1B C15 1.343(2)
N2B C14 1.367(2)
N2B C15 1.399(2)
N2B H2 0.90(2)
N1A C9 1.380(3)
N1A H4 1.00(3)
N1A H3 0.93(3)
C4 C8 1.465(3)
C5 C13 1.374(3)
C5 C8 1.395(3)
C5 H5 0.9500
O1B C14 1.226(2)
C8 C16 1.400(3)
C9 C10 1.399(3)
C9 C13 1.399(2)
C10 C16 1.375(3)
C10 H10 0.9500
C11 C20 1.382(3)
C11 C15 1.397(3)
C11 H11 0.9500
C13 H13 0.9500
C14 C19 1.496(3)
C16 H16 0.9500
C17 C18 1.379(3)
C17 C20 1.385(3)
C17 H17 0.9500
C18 H18 0.9500
C19 H19A 0.9800
C19 H19B 0.9800
C19 H19C 0.9800
C20 H20 0.9500

loop_
_geom_torsion_atom_site_label_1
_geom_torsion_atom_site_label_2
_geom_torsion_atom_site_label_3
_geom_torsion_atom_site_label_4
_geom_torsion
C13 C5 C8 C16 -1.0(3)
C13 C5 C8 C4 177.07(17)
O2A C4 C8 C5 -4.9(3)
O1A C4 C8 C5 175.33(16)
O2A C4 C8 C16 173.06(18)
O1A C4 C8 C16 -6.7(3)
N1A C9 C10 C16 175.36(19)
C13 C9 C10 C16 -1.4(3)
C8 C5 C13 C9 -0.3(3)
N1A C9 C13 C5 -175.35(18)
C10 C9 C13 C5 1.5(3)
C15 N2B C14 O1B -5.4(3)
C15 N2B C14 C19 173.97(18)
C18 N1B C15 C11 1.5(3)
C18 N1B C15 N2B -178.40(16)
C20 C11 C15 N1B -1.2(3)
C20 C11 C15 N2B 178.75(19)
C14 N2B C15 N1B -167.77(17)
C14 N2B C15 C11 12.3(3)
C9 C10 C16 C8 0.1(3)
C5 C8 C16 C10 1.1(3)
C4 C8 C16 C10 -176.89(18)
C15 N1B C18 C17 -0.9(3)
C20 C17 C18 N1B -0.2(3)
C15 C11 C20 C17 0.1(3)
C18 C17 C20 C11 0.5(3)
